data_9017916
loop_
_publ_author_name
'Plasil, J.'
'Petricek, V.'
'Majzlan, J.'

_publ_section_title
;
 A commensurately modulated structure of parabutlerite, Fe3+SO4(OH)*2H2O
;
_journal_name_full 'Acta Crystallographica, Section B'
_journal_page_first 856
_journal_page_last 862
_journal_volume 73
_journal_year 2017
_chemical_compound_source 'Alcaparrosa mine, Chile'
_chemical_formula_sum 'Fe H5 O7 S'
_chemical_name_mineral Parabutlerite
_space_group_IT_number 19
_space_group_name_Hall 'P 2ac 2ab'
_space_group_name_H-M_alt 'P 21 21 21'
_symmetry_space_group_name_H-M 'P 21 21 21'
_cell_angle_alpha 90
_cell_angle_beta 90
_cell_angle_gamma 90
_cell_formula_units_Z 8
_cell_length_a 7.2226
_cell_length_b 7.393
_cell_length_c 20.0542
_cell_volume 1070.828
_database_code_amcsd 0021044
_exptl_crystal_density_diffrn 2.543
_cod_data_source_file inputs/fixed/split/20909.cif
_cod_data_source_block 20909
_cod_original_formula_sum 'Fe S O7 H5'
_cod_database_code 9017916

loop_
_space_group_symop_operation_xyz
x,y,z
-x,1/2+y,1/2-z
1/2+x,1/2-y,-z
1/2-x,-y,1/2+z

loop_
_atom_site_aniso_label
_atom_site_aniso_U_11
_atom_site_aniso_U_22
_atom_site_aniso_U_33
_atom_site_aniso_U_12
_atom_site_aniso_U_13
_atom_site_aniso_U_23
Fe1 0.01500 0.00610 0.02390 0.00190 -0.00080 -0.00160
Fe2 0.01100 0.00690 0.02200 0.00010 -0.00070 0.00000
S1 0.01030 0.01060 0.01410 0.00050 0.00100 -0.00420
S2 0.01020 0.01590 0.01870 -0.00040 0.00230 0.00550
O1 0.01200 0.01000 0.08800 0.00700 -0.01400 -0.01100
O2 0.02200 0.00900 0.05100 -0.00200 -0.01200 -0.00300
O-H3 0.01420 0.00490 0.03770 -0.00100 0.00260 0.01100
Wat4 0.08400 0.04400 0.02700 -0.00400 0.03100 -0.01400
O5 0.02000 0.02370 0.06400 0.00400 -0.01980 -0.00100
O6 0.03900 0.02150 0.07300 0.00000 -0.03800 -0.01400
Wat7 0.06100 0.05800 0.01700 -0.01800 -0.00900 0.01200
O-H8 0.01560 0.00590 0.10000 0.00000 -0.00720 -0.02300
Wat9 0.06200 0.05800 0.02600 0.00500 -0.00900 -0.01000
O10 0.00600 0.01100 0.06400 0.00100 -0.00300 -0.00600
O11 0.07800 0.10500 0.02800 0.02100 0.02100 -0.00100
O12 0.01200 0.01000 0.08900 0.00100 0.00000 0.00300
O13 0.11700 0.11600 0.02600 0.01900 0.04000 0.01000
Wat14 0.07200 0.06600 0.03300 -0.01200 0.02400 -0.01900

loop_
_atom_site_label
_atom_site_fract_x
_atom_site_fract_y
_atom_site_fract_z
_atom_site_U_iso_or_equiv
_atom_site_type_symbol
_atom_site_attached_hydrogens
Fe1 0.28890 0.24977 0.62484 0.01500 Fe 0
Fe2 0.28840 0.74975 0.62538 0.01330 Fe 0
S1 0.65847 0.00070 0.62343 0.01170 S 0
S2 -0.07744 0.50080 0.62766 0.01490 S 0
O1 0.54770 0.15900 0.63680 0.03700 O 0
O2 0.03300 0.66170 0.61130 0.02700 O 0
O-H3 0.19350 0.99690 0.62704 0.01900 O 1
Wat4 0.31980 0.76800 0.52330 0.05200 O 2
O5 -0.23920 0.49820 0.58559 0.03610 O 0
O6 0.81700 0.99660 0.66640 0.04440 O 0
Wat7 0.26750 0.73700 0.72610 0.04600 O 2
O-H8 0.38570 0.50060 0.62530 0.04060 O 1
Wat9 0.26550 0.25810 0.72870 0.04900 O 2
O10 0.03430 0.33680 0.61330 0.02700 O 0
O11 -0.12300 0.50090 0.69739 0.07010 O 0
O12 0.54410 0.83490 0.63430 0.03700 O 0
O13 0.70960 0.99320 0.55450 0.08600 O 0
Wat14 0.31480 0.23980 0.52360 0.05700 O 2

loop_
_cod_changelog_entry_id
_cod_changelog_entry_author
_cod_changelog_entry_date
_cod_changelog_entry_text
1
;cod-tools version 3.8.0
Id: cif_guess_AMCSD_atom_types 9574 2023-05-10 09:00:05Z saulius
;
2023-05-10T18:58:55+03:00
;Derived atom types and hydrogen counts
from atom names that follow the AMCSD naming convention
(Wat == water, O-H == hydroxyl).
;

loop_
_cod_related_entry_id
_cod_related_entry_database
_cod_related_entry_code
1 AMCSD 0021044
